data_7120590
loop_
_publ_author_name
'Nikolayenko, Varvara I.'
'Herbert, Simon'
'Barbour, Len'

_publ_section_title
;
 Reversible structural switching of a metal-organic framework by
 photoirradiation
;
_journal_name_full 'Chem. Commun.'
_journal_paper_doi 10.1039/C7CC06074B
_journal_year 2017
_chemical_formula_moiety 'C55 H36 F6 N2 O10 S2 Zn2, 2(C3 H7 N O), 0.497(C2 H4 N O)'
_chemical_formula_sum 'C62.49 H53.49 F6 N4.49 O12.49 S2 Zn2'
_chemical_formula_weight 1376.24
_chemical_name_common DMOF3
_space_group_crystal_system triclinic
_space_group_IT_number 2
_space_group_name_Hall '-P 1'
_space_group_name_H-M_alt 'P -1'
_symmetry_space_group_name_Hall '-P 1'
_symmetry_space_group_name_H-M 'P -1'
_atom_sites_solution_hydrogens geom
_audit_creation_method SHELXL-2016/6
_audit_update_record
;
2017-08-02 deposited with the CCDC.
2017-08-23 downloaded from the CCDC.
;
_cell_angle_alpha 84.267(2)
_cell_angle_beta 77.664(2)
_cell_angle_gamma 66.013(2)
_cell_formula_units_Z 2
_cell_length_a 13.3546(9)
_cell_length_b 14.1369(9)
_cell_length_c 19.6327(13)
_cell_measurement_reflns_used 9397
_cell_measurement_temperature 100(2)
_cell_measurement_theta_max 26.53
_cell_measurement_theta_min 2.455
_cell_volume 3307.9(4)
_computing_cell_refinement 'SAINT (Bruker, 2016)'
_computing_data_collection 'APEX3 (Bruker, 2016)'
_computing_data_reduction 'SAINT (Bruker, 2016)'
_computing_structure_refinement 'SHELXL-2016/6 (Sheldrick, 2016)'
_computing_structure_solution 'SHELXL-2016/6 (Sheldrick, 2016)'
_diffrn_ambient_temperature 100(2)
_diffrn_measured_fraction_theta_full 0.991
_diffrn_measured_fraction_theta_max 0.889
_diffrn_measurement_device_type 'Bruker APEX CCD area -detector'
_diffrn_measurement_method \w
_diffrn_radiation_type MoK\a
_diffrn_radiation_wavelength 0.71073
_diffrn_reflns_av_R_equivalents 0.0219
_diffrn_reflns_av_unetI/netI 0.0161
_diffrn_reflns_Laue_measured_fraction_full 0.991
_diffrn_reflns_Laue_measured_fraction_max 0.889
_diffrn_reflns_limit_h_max 16
_diffrn_reflns_limit_h_min -16
_diffrn_reflns_limit_k_max 17
_diffrn_reflns_limit_k_min -17
_diffrn_reflns_limit_l_max 24
_diffrn_reflns_limit_l_min -24
_diffrn_reflns_number 67997
_diffrn_reflns_point_group_measured_fraction_full 0.991
_diffrn_reflns_point_group_measured_fraction_max 0.889
_diffrn_reflns_theta_full 25.242
_diffrn_reflns_theta_max 27.028
_diffrn_reflns_theta_min 1.577
_diffrn_source 'fine-focus sealed tube'
_exptl_absorpt_coefficient_mu 0.867
_exptl_absorpt_correction_T_max 0.8484
_exptl_absorpt_correction_T_min 0.6419
_exptl_absorpt_correction_type numerical
_exptl_absorpt_process_details 'SADABS, 2016'
_exptl_crystal_colour Orange
_exptl_crystal_density_diffrn 1.382
_exptl_crystal_description Block
_exptl_crystal_F_000 1412
_exptl_crystal_size_max 0.561
_exptl_crystal_size_mid 0.223
_exptl_crystal_size_min 0.196
_refine_diff_density_max 1.609
_refine_diff_density_min -1.108
_refine_diff_density_rms 0.089
_refine_ls_extinction_method none
_refine_ls_goodness_of_fit_ref 1.038
_refine_ls_hydrogen_treatment constr
_refine_ls_matrix_type full
_refine_ls_number_parameters 870
_refine_ls_number_reflns 12862
_refine_ls_number_restraints 650
_refine_ls_restrained_S_all 1.046
_refine_ls_R_factor_all 0.0506
_refine_ls_R_factor_gt 0.0471
_refine_ls_shift/su_max 0.001
_refine_ls_shift/su_mean 0.000
_refine_ls_structure_factor_coef Fsqd
_refine_ls_weighting_details 'w=1/[\s^2^(Fo^2^)+(0.0899P)^2^+4.5145P] where P=(Fo^2^+2Fc^2^)/3'
_refine_ls_weighting_scheme calc
_refine_ls_wR_factor_gt 0.1424
_refine_ls_wR_factor_ref 0.1451
_reflns_Friedel_coverage 0.000
_reflns_number_gt 11641
_reflns_number_total 12862
_reflns_threshold_expression 'I > 2\s(I)'
_cod_data_source_file c7cc06074b5.cif
_cod_data_source_block DMOF3
_cod_database_code 7120590
_shelx_shelxl_version_number 2016/6
_shelx_space_group_comment
;
The symmetry employed for this shelxl refinement is uniquely defined
by the following loop, which should always be used as a source of
symmetry information in preference to the above space-group names.
They are only intended as comments.
;
_shelx_estimated_absorpt_t_min 0.642
_shelx_estimated_absorpt_t_max 0.848

loop_
_space_group_symop_operation_xyz
'x, y, z'
'-x, -y, -z'

loop_
_atom_site_label
_atom_site_type_symbol
_atom_site_fract_x
_atom_site_fract_y
_atom_site_fract_z
_atom_site_U_iso_or_equiv
_atom_site_adp_type
_atom_site_occupancy
_atom_site_site_symmetry_order
_atom_site_calc_flag
_atom_site_refinement_flags_posn
_atom_site_refinement_flags_adp
_atom_site_refinement_flags_occupancy
_atom_site_disorder_assembly
_atom_site_disorder_group
Zn1 Zn 0.35198(3) 0.04418(2) 0.41050(2) 0.02580(10) Uani 1 1 d . U . . .
Zn2 Zn 0.50485(2) -0.01941(2) 0.25434(2) 0.02134(10) Uani 1 1 d . U . . .
S2 S 1.08183(6) 0.14060(5) -0.21821(4) 0.02707(16) Uani 1 1 d . U . . .
S1 S 0.66381(6) 0.10444(6) -0.11935(3) 0.02882(16) Uani 1 1 d . U . . .
O10 O 1.34079(15) -0.94232(14) 0.25271(10) 0.0270(4) Uani 1 1 d . U . . .
O7 O 0.66485(15) -0.14374(14) 0.24708(10) 0.0243(4) Uani 1 1 d . U . . .
F2 F 0.52244(16) 0.48211(16) -0.19316(13) 0.0530(6) Uani 1 1 d D U . . .
O2 O 0.44840(18) 0.12015(15) 0.41209(10) 0.0315(4) Uani 1 1 d . U . . .
C47 C 1.2407(2) 0.1041(2) -0.37184(14) 0.0260(6) Uani 1 1 d . U . . .
H47 H 1.275110 0.097849 -0.333032 0.031 Uiso 1 1 calc R U . . .
O6 O 0.52281(15) -0.16582(14) 0.22296(10) 0.0238(4) Uani 1 1 d . U . . .
O1 O 0.53421(16) 0.08591(14) 0.30051(10) 0.0265(4) Uani 1 1 d . U . . .
N1 N 0.54639(19) 0.04096(18) 0.15443(12) 0.0259(5) Uani 1 1 d . U . . .
F1 F 0.54209(17) 0.50639(16) -0.08990(10) 0.0508(5) Uani 1 1 d D U . A 1
O3 O 0.69669(19) 0.42356(15) 0.36618(12) 0.0367(5) Uani 1 1 d . U . . .
O5 O 0.31857(18) 0.88233(16) 0.40973(12) 0.0346(5) Uani 1 1 d . U . . .
O4 O 0.47119(17) 0.91225(15) 0.37643(11) 0.0317(5) Uani 1 1 d . U . . .
F5 F 0.7567(2) 0.49240(17) -0.29828(10) 0.0606(6) Uani 1 1 d D U . B 1
F4 F 0.66929(18) 0.60093(16) -0.13601(11) 0.0499(5) Uani 1 1 d D U . C 1
F3 F 0.58887(17) 0.63215(15) -0.22555(13) 0.0549(6) Uani 1 1 d D U . D 1
C16 C 0.6985(2) -0.31146(19) 0.21045(13) 0.0212(5) Uani 1 1 d . U . . .
O9 O 1.24377(18) -0.86825(16) 0.35458(10) 0.0347(5) Uani 1 1 d . U . . .
N2 N 1.2611(2) 0.07540(18) -0.49279(12) 0.0258(5) Uani 1 1 d . U . . .
F6 F 0.84509(16) 0.51989(16) -0.22740(14) 0.0583(6) Uani 1 1 d D U . E 1
C40 C 0.8962(2) 0.2950(2) -0.22036(14) 0.0240(5) Uani 1 1 d . U . . .
C34 C 0.6767(2) 0.2807(2) -0.13066(14) 0.0252(6) Uani 1 1 d . U . . .
C46 C 1.3047(2) 0.0712(2) -0.43686(14) 0.0277(6) Uani 1 1 d . U . . .
H46 H 1.383676 0.044199 -0.442035 0.033 Uiso 1 1 calc R U . . .
C39 C 0.7865(2) 0.3789(2) -0.20046(14) 0.0253(6) Uani 1 1 d . U . . .
C6 C 0.6244(3) 0.5263(2) 0.37319(15) 0.0290(6) Uani 1 1 d . U . . .
C33 C 0.6429(2) 0.2647(2) -0.05800(14) 0.0260(6) Uani 1 1 d . U . . .
H33 H 0.628091 0.313433 -0.023348 0.031 Uiso 1 1 calc R U . . .
O8 O 0.9023(2) -0.61632(16) 0.15763(14) 0.0430(6) Uani 1 1 d . U . . .
C15 C 0.6247(2) -0.20137(19) 0.22811(13) 0.0202(5) Uani 1 1 d . U . . .
C27 C 0.7234(2) -0.4798(2) 0.17735(16) 0.0291(6) Uani 1 1 d . U . . .
H27 H 0.693567 -0.525641 0.166075 0.035 Uiso 1 1 calc R U . . .
C52 C 0.7208(3) 0.1880(3) -0.24879(14) 0.0324(6) Uani 1 1 d . U . . .
H52A H 0.731497 0.250317 -0.270616 0.039 Uiso 1 1 calc R U . . .
H52B H 0.657891 0.183622 -0.265385 0.039 Uiso 1 1 calc R U . . .
C28 C 0.6550(2) -0.3779(2) 0.19264(15) 0.0254(6) Uani 1 1 d . U . . .
H28 H 0.577830 -0.352952 0.191030 0.031 Uiso 1 1 calc R U . . .
C32 C 0.6342(2) 0.1716(2) -0.04371(14) 0.0262(6) Uani 1 1 d . U . . .
C31 C 0.6048(2) 0.1263(2) 0.02410(14) 0.0253(5) Uani 1 1 d . U . . .
C43 C 1.1249(2) 0.1467(2) -0.36405(14) 0.0256(6) Uani 1 1 d . U . . .
C11 C 0.4444(3) 0.6672(2) 0.38023(15) 0.0300(6) Uani 1 1 d . U . . .
H11 H 0.366244 0.691804 0.382191 0.036 Uiso 1 1 calc R U . . .
C26 C 1.0852(3) -0.7433(2) 0.15139(17) 0.0339(7) Uani 1 1 d . U . . .
H26 H 1.091596 -0.744823 0.102341 0.041 Uiso 1 1 calc R U . . .
C35 C 0.6939(2) 0.3740(2) -0.16048(14) 0.0262(6) Uani 1 1 d . U . . .
C19 C 0.8360(2) -0.5148(2) 0.17861(16) 0.0306(6) Uani 1 1 d . U . . .
C5 C 0.6506(3) 0.3513(2) 0.36508(16) 0.0319(6) Uani 1 1 d . U . . .
C42 C 1.0508(2) 0.1903(2) -0.29847(14) 0.0248(5) Uani 1 1 d . U . . .
C1 C 0.5120(2) 0.13133(19) 0.35700(14) 0.0246(6) Uani 1 1 d . U . . .
C53 C 0.6906(2) 0.2004(2) -0.17061(14) 0.0270(6) Uani 1 1 d . U . . .
C25 C 1.1720(2) -0.8092(2) 0.18355(16) 0.0304(6) Uani 1 1 d . U . . .
H25 H 1.238153 -0.856207 0.156192 0.036 Uiso 1 1 calc R U . . .
C2 C 0.5643(2) 0.2059(2) 0.36011(14) 0.0261(6) Uani 1 1 d . U . . .
C13 C 0.5931(3) 0.3247(2) 0.42543(17) 0.0388(7) Uani 1 1 d . U . . .
H13 H 0.583440 0.355909 0.468326 0.047 Uiso 1 1 calc R U . . .
C41 C 0.9499(2) 0.2730(2) -0.29128(14) 0.0276(6) Uani 1 1 d . U . . .
H41 H 0.918903 0.311713 -0.329577 0.033 Uiso 1 1 calc R U . . .
C17 C 0.8116(2) -0.3487(2) 0.21262(15) 0.0267(6) Uani 1 1 d . U . . .
H17 H 0.841514 -0.303833 0.225224 0.032 Uiso 1 1 calc R U . . .
C29 C 0.5250(3) 0.1413(2) 0.14556(15) 0.0353(7) Uani 1 1 d . U . . .
H29 H 0.488235 0.184755 0.184881 0.042 Uiso 1 1 calc R U . . .
C9 C 0.4923(2) 0.7365(2) 0.38427(14) 0.0269(6) Uani 1 1 d . U . . .
C30 C 0.5528(3) 0.1860(2) 0.08286(16) 0.0348(7) Uani 1 1 d . U . . .
H30 H 0.536293 0.258107 0.080054 0.042 Uiso 1 1 calc R U . . .
C14 C 0.5494(3) 0.2518(2) 0.42290(16) 0.0354(7) Uani 1 1 d . U . . .
H14 H 0.509154 0.233175 0.464200 0.043 Uiso 1 1 calc R U . . .
C48 C 0.9583(2) 0.2275(2) -0.17367(14) 0.0252(6) Uani 1 1 d . U . . .
C20 C 0.9888(2) -0.6752(2) 0.19203(18) 0.0321(6) Uani 1 1 d . U . . .
C4 C 0.6671(3) 0.3061(2) 0.30239(16) 0.0355(7) Uani 1 1 d . U . . .
H4 H 0.707286 0.325187 0.261241 0.043 Uiso 1 1 calc R U . . .
C49 C 0.9331(3) 0.2298(3) -0.09568(15) 0.0354(7) Uani 1 1 d . U . . .
H49A H 0.912571 0.170905 -0.077608 0.042 Uiso 1 1 calc R U . . .
H49B H 0.867753 0.294413 -0.080494 0.042 Uiso 1 1 calc R U . . .
C23 C 1.1633(2) -0.8073(2) 0.25493(15) 0.0255(6) Uani 1 1 d . U . . .
C3 C 0.6244(3) 0.2326(2) 0.30020(16) 0.0332(6) Uani 1 1 d . U . . .
H3 H 0.636267 0.200223 0.257398 0.040 Uiso 1 1 calc R U . . .
C18 C 0.8807(2) -0.4507(2) 0.19652(17) 0.0314(6) Uani 1 1 d . U . . .
H18 H 0.958009 -0.476138 0.197813 0.038 Uiso 1 1 calc R U . . .
C8 C 0.6059(3) 0.6998(2) 0.38365(15) 0.0291(6) Uani 1 1 d . U . . .
H8 H 0.638837 0.747212 0.386289 0.035 Uiso 1 1 calc R U . . .
C22 C 1.0656(2) -0.7378(2) 0.29505(17) 0.0338(7) Uani 1 1 d . U . . .
H22 H 1.059204 -0.735546 0.344048 0.041 Uiso 1 1 calc R U . . .
C24 C 1.2567(2) -0.8780(2) 0.28986(14) 0.0252(6) Uani 1 1 d . U . . .
C7 C 0.6719(3) 0.5948(2) 0.37925(15) 0.0300(6) Uani 1 1 d . U . . .
H7 H 0.749121 0.570089 0.380390 0.036 Uiso 1 1 calc R U . . .
C10 C 0.4212(2) 0.8495(2) 0.39038(14) 0.0271(6) Uani 1 1 d . U . . .
C36 C 0.59972(18) 0.4786(2) -0.15606(11) 0.0331(6) Uani 1 1 d D U . . .
C21 C 0.9783(2) -0.6723(2) 0.26351(18) 0.0363(7) Uani 1 1 d . U . . .
H21 H 0.911656 -0.625728 0.290754 0.044 Uiso 1 1 calc R U . . .
C38 C 0.7639(2) 0.4859(2) -0.22940(12) 0.0345(7) Uani 1 1 d D U . . .
C12 C 0.5103(3) 0.5616(2) 0.37330(16) 0.0331(6) Uani 1 1 d . U . . .
H12 H 0.478066 0.514304 0.368724 0.040 Uiso 1 1 calc R U . . .
C51 C 0.8267(3) 0.0921(3) -0.27275(16) 0.0376(7) Uani 1 1 d . U . . .
H51A H 0.890727 0.098663 -0.260120 0.056 Uiso 1 1 calc R U . . .
H51B H 0.839166 0.086072 -0.323444 0.056 Uiso 1 1 calc R U . . .
H51C H 0.818001 0.030250 -0.250011 0.056 Uiso 1 1 calc R U . . .
C37 C 0.6529(2) 0.55371(18) -0.18754(14) 0.0374(7) Uani 1 1 d D U . . .
C55 C 0.5967(4) -0.0176(3) 0.09810(18) 0.0505(10) Uani 1 1 d . U . . .
H55 H 0.612452 -0.089528 0.102879 0.061 Uiso 1 1 calc R U . . .
C45 C 1.1498(3) 0.1121(3) -0.48443(17) 0.0433(8) Uani 1 1 d . U . . .
H45 H 1.117700 0.113210 -0.523403 0.052 Uiso 1 1 calc R U . . .
C44 C 1.0805(3) 0.1482(3) -0.42219(17) 0.0464(9) Uani 1 1 d . U . . .
H44 H 1.001843 0.174302 -0.418683 0.056 Uiso 1 1 calc R U . . .
C54 C 0.6270(4) 0.0207(3) 0.03315(17) 0.0526(10) Uani 1 1 d . U . . .
H54 H 0.662925 -0.024475 -0.005352 0.063 Uiso 1 1 calc R U . . .
C50 C 1.0300(3) 0.2241(4) -0.0635(2) 0.0607(12) Uani 1 1 d . U . . .
H50A H 1.094622 0.159408 -0.077208 0.091 Uiso 1 1 calc R U . . .
H50B H 1.007807 0.225993 -0.012621 0.091 Uiso 1 1 calc R U . . .
H50C H 1.049830 0.283055 -0.080178 0.091 Uiso 1 1 calc R U . . .
N1A N 0.7415(5) 0.5801(4) 0.0060(7) 0.0497(6) Uani 0.611(14) 1 d D U P F 1
O1A O 0.7211(5) 0.4283(4) 0.0148(4) 0.0497(6) Uani 0.611(14) 1 d D U P F 1
C2A C 0.6992(8) 0.6918(4) 0.0085(5) 0.0497(6) Uani 0.611(14) 1 d D U P F 1
H2A1 H 0.761721 0.713695 -0.002812 0.075 Uiso 0.611(14) 1 calc R U P F 1
H2A2 H 0.649946 0.722440 -0.025368 0.075 Uiso 0.611(14) 1 calc R U P F 1
H2A3 H 0.657154 0.714869 0.055447 0.075 Uiso 0.611(14) 1 calc R U P F 1
C1A C 0.6901(5) 0.5155(5) 0.0172(5) 0.0497(6) Uani 0.611(14) 1 d D U P F 1
H1A H 0.611230 0.549329 0.029917 0.060 Uiso 0.611(14) 1 calc R U P F 1
C3A C 0.8622(5) 0.5351(6) -0.0071(5) 0.0497(6) Uani 0.611(14) 1 d D U P F 1
H3A1 H 0.889957 0.590480 -0.014505 0.075 Uiso 0.611(14) 1 calc R U P F 1
H3A2 H 0.888156 0.492259 0.033121 0.075 Uiso 0.611(14) 1 calc R U P F 1
H3A3 H 0.890371 0.492161 -0.048695 0.075 Uiso 0.611(14) 1 calc R U P F 1
N1C N 0.9372(4) 0.0902(5) 0.1308(3) 0.0516(18) Uani 0.497(6) 1 d D U P G 1
C1C C 1.0442(4) 0.0411(5) 0.1048(3) 0.058(2) Uani 0.497(6) 1 d D U P G 1
H1C H 1.095230 0.025221 0.135538 0.070 Uiso 0.497(6) 1 calc R U P G 1
C3C C 0.9076(7) 0.1197(6) 0.2031(3) 0.055(2) Uani 0.497(6) 1 d D U P G 1
H3C1 H 0.826313 0.155351 0.216220 0.083 Uiso 0.497(6) 1 calc R U P G 1
H3C2 H 0.933610 0.057632 0.232461 0.083 Uiso 0.497(6) 1 calc R U P G 1
H3C3 H 0.942795 0.166109 0.209509 0.083 Uiso 0.497(6) 1 calc R U P G 1
O1C O 1.0831(7) 0.0143(7) 0.0437(4) 0.116(4) Uani 0.497(6) 1 d D U P G 1
C2C C 0.8421(8) 0.1245(14) 0.0970(7) 0.118(5) Uani 0.503(6) 1 d D U P G 1
H2C1 H 0.773613 0.158762 0.130980 0.177 Uiso 0.503(6) 1 calc R U P G 1
H2C2 H 0.849506 0.173414 0.059136 0.177 Uiso 0.503(6) 1 calc R U P G 1
H2C3 H 0.838636 0.064757 0.077817 0.177 Uiso 0.503(6) 1 calc R U P G 1
C3D C 0.243(2) 0.3478(12) 0.4493(15) 0.151(14) Uani 0.446(7) 1 d D U P H 1
H3D1 H 0.219621 0.293602 0.439738 0.226 Uiso 0.446(7) 1 calc R U P H 1
H3D2 H 0.314012 0.339225 0.418657 0.226 Uiso 0.446(7) 1 calc R U P H 1
H3D3 H 0.251147 0.342303 0.498052 0.226 Uiso 0.446(7) 1 calc R U P H 1
N1D N 0.1588(7) 0.4483(5) 0.4366(4) 0.061(2) Uani 0.446(7) 1 d D U P H 1
C1D C 0.1978(8) 0.5148(5) 0.4508(6) 0.076(4) Uani 0.446(7) 1 d D U P H 1
H1D H 0.263973 0.488133 0.469713 0.091 Uiso 0.446(7) 1 calc R U P H 1
O1D O 0.1537(11) 0.6092(5) 0.4412(5) 0.122(4) Uani 0.446(7) 1 d D U P H 1
C2D C 0.0556(8) 0.4795(11) 0.4115(5) 0.093(4) Uani 0.446(7) 1 d D U P H 1
H2D1 H 0.042805 0.417995 0.404363 0.139 Uiso 0.446(7) 1 calc R U P H 1
H2D2 H -0.006408 0.524128 0.445878 0.139 Uiso 0.446(7) 1 calc R U P H 1
H2D3 H 0.060318 0.517652 0.367221 0.139 Uiso 0.446(7) 1 calc R U P H 1
C2B C 0.6839(10) 0.6944(7) 0.0204(8) 0.0497(6) Uani 0.389(14) 1 d D U P F 2
H2B1 H 0.734875 0.730051 0.012695 0.075 Uiso 0.389(14) 1 calc R U P F 2
H2B2 H 0.626550 0.727583 -0.008247 0.075 Uiso 0.389(14) 1 calc R U P F 2
H2B3 H 0.648184 0.698367 0.069692 0.075 Uiso 0.389(14) 1 calc R U P F 2
C1B C 0.6811(6) 0.5347(6) 0.0103(7) 0.0497(6) Uani 0.389(14) 1 d D U P F 2
H1B H 0.604316 0.570100 0.029865 0.060 Uiso 0.389(14) 1 calc R U P F 2
N1B N 0.7460(7) 0.5869(7) 0.0010(10) 0.0497(6) Uani 0.389(14) 1 d D U P F 2
C3B C 0.8615(8) 0.5333(8) -0.0322(8) 0.0497(6) Uani 0.389(14) 1 d D U P F 2
H3B1 H 0.900547 0.579770 -0.036052 0.075 Uiso 0.389(14) 1 calc R U P F 2
H3B2 H 0.897290 0.472151 -0.004126 0.075 Uiso 0.389(14) 1 calc R U P F 2
H3B3 H 0.864893 0.511741 -0.078819 0.075 Uiso 0.389(14) 1 calc R U P F 2
N1E N 0.1618(6) 0.4313(5) 0.4974(4) 0.074(2) Uani 0.554(7) 1 d D U P H 2
O1E O 0.0553(8) 0.5435(10) 0.5839(6) 0.191(6) Uani 0.554(7) 1 d D U P H 2
C1E C 0.0863(8) 0.4594(8) 0.5555(5) 0.155(6) Uani 0.554(7) 1 d D U P H 2
H1E H 0.054011 0.412278 0.576561 0.186 Uiso 0.554(7) 1 calc R U P H 2
C2E C 0.2050(18) 0.5107(13) 0.4770(11) 0.175(9) Uani 0.554(7) 1 d D U P H 2
H2E1 H 0.261119 0.490393 0.433918 0.263 Uiso 0.554(7) 1 calc R U P H 2
H2E2 H 0.143899 0.576286 0.469042 0.263 Uiso 0.554(7) 1 calc R U P H 2
H2E3 H 0.239435 0.519207 0.514030 0.263 Uiso 0.554(7) 1 calc R U P H 2
C3E C 0.2085(13) 0.3471(7) 0.4486(6) 0.087(4) Uani 0.554(7) 1 d D U P H 2
H3E1 H 0.264794 0.358512 0.411586 0.130 Uiso 0.554(7) 1 calc R U P H 2
H3E2 H 0.243438 0.281663 0.473059 0.130 Uiso 0.554(7) 1 calc R U P H 2
H3E3 H 0.149058 0.344241 0.428149 0.130 Uiso 0.554(7) 1 calc R U P H 2
O1B O 0.7146(8) 0.4427(6) -0.0050(6) 0.0497(6) Uani 0.389(14) 1 d D U P F 2

loop_
_atom_site_aniso_label
_atom_site_aniso_U_11
_atom_site_aniso_U_22
_atom_site_aniso_U_33
_atom_site_aniso_U_23
_atom_site_aniso_U_13
_atom_site_aniso_U_12
Zn1 0.02607(18) 0.02170(17) 0.01752(17) -0.00116(12) 0.00169(12) 0.00007(13)
Zn2 0.01922(16) 0.01631(16) 0.02050(17) -0.00293(11) -0.00208(12) 0.00079(12)
S2 0.0241(3) 0.0283(3) 0.0247(3) -0.0015(3) -0.0008(3) -0.0079(3)
S1 0.0360(4) 0.0334(4) 0.0186(3) -0.0015(3) -0.0017(3) -0.0167(3)
O10 0.0199(9) 0.0216(9) 0.0281(10) -0.0024(8) -0.0038(8) 0.0031(7)
O7 0.0235(9) 0.0176(9) 0.0278(10) -0.0044(7) -0.0071(8) -0.0021(7)
F2 0.0328(10) 0.0387(11) 0.0897(17) 0.0020(11) -0.0284(11) -0.0090(9)
O2 0.0372(11) 0.0240(10) 0.0254(10) -0.0039(8) 0.0050(8) -0.0087(9)
C47 0.0253(13) 0.0265(13) 0.0213(13) -0.0005(10) -0.0039(11) -0.0054(11)
O6 0.0185(9) 0.0184(9) 0.0285(10) -0.0005(7) -0.0045(7) -0.0014(7)
O1 0.0309(10) 0.0226(9) 0.0220(9) -0.0025(7) -0.0025(8) -0.0073(8)
N1 0.0269(12) 0.0225(11) 0.0203(11) -0.0019(9) -0.0014(9) -0.0031(9)
F1 0.0446(11) 0.0373(10) 0.0535(12) -0.0108(9) 0.0185(10) -0.0105(9)
O3 0.0402(12) 0.0185(10) 0.0481(13) -0.0002(9) -0.0116(10) -0.0069(9)
O5 0.0302(11) 0.0309(11) 0.0363(12) -0.0026(9) -0.0031(9) -0.0068(9)
O4 0.0318(11) 0.0209(10) 0.0356(11) -0.0064(8) 0.0011(9) -0.0060(8)
F5 0.0809(17) 0.0441(12) 0.0334(11) 0.0128(9) -0.0030(11) -0.0081(11)
F4 0.0514(12) 0.0478(12) 0.0529(13) -0.0109(10) -0.0019(10) -0.0238(10)
F3 0.0415(11) 0.0350(11) 0.0792(16) 0.0150(10) -0.0189(11) -0.0061(9)
C16 0.0211(12) 0.0170(12) 0.0203(12) 0.0018(9) -0.0059(10) -0.0020(10)
O9 0.0314(11) 0.0297(11) 0.0230(10) 0.0007(8) -0.0017(8) 0.0061(9)
N2 0.0279(12) 0.0260(12) 0.0211(11) -0.0048(9) 0.0019(9) -0.0105(10)
F6 0.0353(11) 0.0386(11) 0.0980(19) 0.0087(11) -0.0049(11) -0.0175(9)
C40 0.0223(13) 0.0270(13) 0.0199(13) 0.0001(10) 0.0023(10) -0.0101(11)
C34 0.0177(12) 0.0303(14) 0.0228(13) 0.0001(11) -0.0007(10) -0.0062(11)
C46 0.0226(13) 0.0279(14) 0.0225(13) -0.0010(11) -0.0009(11) -0.0013(11)
C39 0.0253(13) 0.0263(14) 0.0207(13) 0.0017(10) -0.0027(10) -0.0080(11)
C6 0.0400(16) 0.0190(13) 0.0227(13) 0.0010(10) -0.0067(12) -0.0063(12)
C33 0.0203(12) 0.0301(14) 0.0226(13) -0.0035(11) 0.0002(10) -0.0063(11)
O8 0.0393(12) 0.0191(10) 0.0628(15) -0.0133(10) -0.0295(12) 0.0089(9)
C15 0.0203(12) 0.0183(12) 0.0161(12) 0.0015(9) -0.0027(9) -0.0026(10)
C27 0.0310(14) 0.0196(13) 0.0369(16) -0.0013(11) -0.0147(12) -0.0061(11)
C52 0.0381(16) 0.0476(18) 0.0179(13) 0.0018(12) -0.0043(12) -0.0245(14)
C28 0.0232(13) 0.0220(13) 0.0287(14) 0.0005(11) -0.0094(11) -0.0046(11)
C32 0.0231(13) 0.0290(14) 0.0214(13) -0.0029(11) -0.0006(10) -0.0064(11)
C31 0.0236(13) 0.0257(13) 0.0219(13) -0.0010(10) -0.0025(10) -0.0059(11)
C43 0.0252(13) 0.0312(14) 0.0220(13) -0.0053(11) 0.0030(11) -0.0153(11)
C11 0.0323(15) 0.0295(15) 0.0268(14) 0.0014(11) -0.0080(12) -0.0100(12)
C26 0.0367(16) 0.0222(14) 0.0359(16) -0.0036(12) -0.0141(13) -0.0005(12)
C35 0.0234(13) 0.0297(14) 0.0224(13) -0.0022(11) -0.0031(11) -0.0077(11)
C19 0.0294(14) 0.0171(13) 0.0375(16) -0.0046(11) -0.0133(12) 0.0031(11)
C5 0.0370(16) 0.0182(13) 0.0368(16) 0.0012(11) -0.0107(13) -0.0057(12)
C42 0.0237(13) 0.0317(14) 0.0199(13) -0.0029(11) 0.0001(10) -0.0134(11)
C1 0.0261(13) 0.0158(12) 0.0212(13) -0.0002(10) -0.0026(10) 0.0015(10)
C53 0.0248(13) 0.0362(15) 0.0206(13) 0.0016(11) -0.0037(11) -0.0134(12)
C25 0.0256(14) 0.0201(13) 0.0345(15) -0.0048(11) -0.0053(12) 0.0029(11)
C2 0.0306(14) 0.0177(12) 0.0216(13) 0.0002(10) -0.0042(11) -0.0016(11)
C13 0.057(2) 0.0294(15) 0.0287(15) -0.0075(12) -0.0051(14) -0.0158(15)
C41 0.0257(13) 0.0368(15) 0.0194(13) -0.0006(11) 0.0013(11) -0.0141(12)
C17 0.0228(13) 0.0210(13) 0.0341(15) -0.0020(11) -0.0078(11) -0.0050(11)
C29 0.0482(18) 0.0245(14) 0.0215(14) -0.0055(11) 0.0019(13) -0.0057(13)
C9 0.0329(15) 0.0262(14) 0.0174(12) -0.0002(10) -0.0025(11) -0.0086(12)
C30 0.0483(18) 0.0222(14) 0.0261(15) -0.0018(11) -0.0015(13) -0.0085(13)
C14 0.0499(19) 0.0286(15) 0.0235(14) -0.0031(11) 0.0000(13) -0.0140(14)
C48 0.0177(12) 0.0338(15) 0.0190(13) -0.0056(11) 0.0010(10) -0.0060(11)
C20 0.0286(14) 0.0175(13) 0.0473(18) -0.0022(12) -0.0170(13) -0.0008(11)
C4 0.0446(18) 0.0352(16) 0.0278(15) 0.0016(12) -0.0044(13) -0.0186(14)
C49 0.0333(16) 0.0448(18) 0.0217(14) 0.0023(12) -0.0015(12) -0.0115(14)
C23 0.0215(13) 0.0170(12) 0.0299(14) 0.0014(10) -0.0032(11) -0.0006(10)
C3 0.0422(17) 0.0328(15) 0.0233(14) -0.0029(11) -0.0015(12) -0.0153(13)
C18 0.0196(13) 0.0246(14) 0.0439(17) -0.0042(12) -0.0105(12) 0.0005(11)
C8 0.0370(15) 0.0261(14) 0.0247(14) -0.0013(11) -0.0026(12) -0.0146(12)
C22 0.0275(14) 0.0271(14) 0.0315(15) -0.0011(12) -0.0004(12) 0.0022(12)
C24 0.0232(13) 0.0176(12) 0.0261(14) 0.0009(10) -0.0014(11) -0.0011(10)
C7 0.0315(15) 0.0260(14) 0.0290(14) -0.0003(11) -0.0040(12) -0.0087(12)
C10 0.0318(15) 0.0279(14) 0.0189(13) -0.0024(10) -0.0026(11) -0.0098(12)
C36 0.0212(13) 0.0331(15) 0.0413(17) -0.0034(13) -0.0039(12) -0.0075(12)
C21 0.0232(14) 0.0236(14) 0.0471(18) -0.0027(13) -0.0012(13) 0.0036(11)
C38 0.0323(15) 0.0320(15) 0.0351(16) 0.0056(13) -0.0022(13) -0.0121(13)
C12 0.0422(17) 0.0269(14) 0.0329(15) 0.0028(12) -0.0135(13) -0.0141(13)
C51 0.0446(18) 0.0488(19) 0.0238(15) -0.0097(13) 0.0032(13) -0.0256(16)
C37 0.0300(15) 0.0289(15) 0.0472(19) 0.0046(13) -0.0082(14) -0.0063(12)
C55 0.088(3) 0.0257(16) 0.0277(16) -0.0033(13) 0.0032(17) -0.0183(17)
C45 0.0294(16) 0.075(2) 0.0280(16) -0.0166(16) -0.0003(13) -0.0227(16)
C44 0.0245(15) 0.087(3) 0.0296(16) -0.0178(17) 0.0001(13) -0.0226(17)
C54 0.088(3) 0.0297(17) 0.0230(16) -0.0070(13) 0.0083(17) -0.0142(18)
C50 0.047(2) 0.098(3) 0.0293(18) -0.0013(19) -0.0109(16) -0.019(2)
N1A 0.0490(10) 0.0588(11) 0.0395(16) -0.0067(10) -0.0033(9) -0.0206(9)
O1A 0.0490(10) 0.0588(11) 0.0395(16) -0.0067(10) -0.0033(9) -0.0206(9)
C2A 0.0490(10) 0.0588(11) 0.0395(16) -0.0067(10) -0.0033(9) -0.0206(9)
C1A 0.0490(10) 0.0588(11) 0.0395(16) -0.0067(10) -0.0033(9) -0.0206(9)
C3A 0.0490(10) 0.0588(11) 0.0395(16) -0.0067(10) -0.0033(9) -0.0206(9)
N1C 0.043(3) 0.046(3) 0.066(4) 0.021(3) -0.010(3) -0.023(3)
C1C 0.065(5) 0.039(4) 0.061(5) 0.002(3) 0.005(4) -0.020(3)
C3C 0.048(4) 0.030(4) 0.082(6) -0.007(4) 0.000(4) -0.014(3)
O1C 0.122(7) 0.107(7) 0.090(6) 0.021(5) 0.019(5) -0.043(6)
C2C 0.050(6) 0.193(13) 0.108(9) 0.052(9) -0.029(6) -0.052(7)
C3D 0.17(2) 0.131(18) 0.140(18) -0.016(13) -0.009(13) -0.054(14)
N1D 0.078(5) 0.040(4) 0.042(4) 0.004(3) 0.012(4) -0.012(4)
C1D 0.111(8) 0.047(5) 0.054(6) -0.003(4) 0.015(6) -0.030(5)
O1D 0.204(11) 0.067(5) 0.062(5) -0.001(4) -0.050(6) -0.009(6)
C2D 0.130(11) 0.117(10) 0.040(5) -0.007(6) 0.025(6) -0.077(9)
C2B 0.0490(10) 0.0588(11) 0.0395(16) -0.0067(10) -0.0033(9) -0.0206(9)
C1B 0.0490(10) 0.0588(11) 0.0395(16) -0.0067(10) -0.0033(9) -0.0206(9)
N1B 0.0490(10) 0.0588(11) 0.0395(16) -0.0067(10) -0.0033(9) -0.0206(9)
C3B 0.0490(10) 0.0588(11) 0.0395(16) -0.0067(10) -0.0033(9) -0.0206(9)
N1E 0.085(5) 0.052(4) 0.081(5) -0.005(3) -0.038(4) -0.011(3)
O1E 0.098(7) 0.261(12) 0.178(10) -0.165(9) -0.025(6) 0.001(7)
C1E 0.121(9) 0.184(11) 0.147(9) -0.030(8) -0.078(8) -0.016(7)
C2E 0.290(19) 0.122(12) 0.172(16) 0.019(10) -0.119(14) -0.107(13)
C3E 0.068(6) 0.028(4) 0.141(11) -0.010(5) 0.002(6) -0.005(4)
O1B 0.0490(10) 0.0588(11) 0.0395(16) -0.0067(10) -0.0033(9) -0.0206(9)

loop_
_atom_type_symbol
_atom_type_description
_atom_type_scat_dispersion_real
_atom_type_scat_dispersion_imag
_atom_type_scat_source
C C 0.0033 0.0016 'International Tables Vol C Tables 4.2.6.8 and 6.1.1.4'
H H 0.0000 0.0000 'International Tables Vol C Tables 4.2.6.8 and 6.1.1.4'
N N 0.0061 0.0033 'International Tables Vol C Tables 4.2.6.8 and 6.1.1.4'
O O 0.0106 0.0060 'International Tables Vol C Tables 4.2.6.8 and 6.1.1.4'
F F 0.0171 0.0103 'International Tables Vol C Tables 4.2.6.8 and 6.1.1.4'
S S 0.1246 0.1234 'International Tables Vol C Tables 4.2.6.8 and 6.1.1.4'
Zn Zn 0.2839 1.4301 'International Tables Vol C Tables 4.2.6.8 and 6.1.1.4'

loop_
_geom_angle_atom_site_label_1
_geom_angle_atom_site_label_2
_geom_angle_atom_site_label_3
_geom_angle
_geom_angle_site_symmetry_1
_geom_angle_site_symmetry_3
O9 Zn1 O4 122.09(9) 1_465 1_545
O9 Zn1 O2 104.58(10) 1_465 .
O4 Zn1 O2 97.46(9) 1_545 .
O9 Zn1 N2 101.38(9) 1_465 1_456
O4 Zn1 N2 127.34(9) 1_545 1_456
O2 Zn1 N2 98.77(9) . 1_456
O9 Zn1 C10 114.53(9) 1_465 1_545
O4 Zn1 C10 29.43(9) 1_545 1_545
O2 Zn1 C10 125.57(9) . 1_545
N2 Zn1 C10 108.41(9) 1_456 1_545
O10 Zn2 O1 100.61(8) 1_465 .
O10 Zn2 N1 90.52(8) 1_465 .
O1 Zn2 N1 91.19(8) . .
O10 Zn2 O6 97.85(8) 1_465 .
O1 Zn2 O6 159.25(8) . .
N1 Zn2 O6 98.05(8) . .
O10 Zn2 O7 159.91(8) 1_465 .
O1 Zn2 O7 98.99(7) . .
N1 Zn2 O7 93.44(8) . .
O6 Zn2 O7 62.10(7) . .
O10 Zn2 C15 128.99(8) 1_465 .
O1 Zn2 C15 129.50(8) . .
N1 Zn2 C15 96.58(8) . .
O6 Zn2 C15 31.14(8) . .
O7 Zn2 C15 30.95(8) . .
C48 S2 C42 93.15(13) . .
C53 S1 C32 92.38(14) . .
C24 O10 Zn2 137.44(19) . 1_645
C15 O7 Zn2 88.69(15) . .
C1 O2 Zn1 120.48(19) . .
C46 C47 C43 118.9(3) . .
C46 C47 H47 120.5 . .
C43 C47 H47 120.5 . .
C15 O6 Zn2 88.85(15) . .
C1 O1 Zn2 142.96(19) . .
C29 N1 C55 116.5(3) . .
C29 N1 Zn2 120.38(19) . .
C55 N1 Zn2 123.1(2) . .
C6 O3 C5 117.4(2) . .
C10 O4 Zn1 102.29(17) . 1_565
C17 C16 C28 119.5(2) . .
C17 C16 C15 119.9(2) . .
C28 C16 C15 120.6(2) . .
C24 O9 Zn1 123.53(18) . 1_645
C46 N2 C45 117.7(2) . .
C46 N2 Zn1 123.43(19) . 1_654
C45 N2 Zn1 118.5(2) . 1_654
C48 C40 C41 112.8(2) . .
C48 C40 C39 124.9(2) . .
C41 C40 C39 122.3(3) . .
C53 C34 C33 113.0(3) . .
C53 C34 C35 123.0(2) . .
C33 C34 C35 124.0(3) . .
N2 C46 C47 123.2(3) . .
N2 C46 H46 118.4 . .
C47 C46 H46 118.4 . .
C35 C39 C40 128.6(3) . .
C35 C39 C38 110.7(2) . .
C40 C39 C38 120.6(2) . .
O3 C6 C7 115.8(3) . .
O3 C6 C12 123.4(3) . .
C7 C6 C12 120.8(3) . .
C32 C33 C34 112.6(3) . .
C32 C33 H33 123.7 . .
C34 C33 H33 123.7 . .
C20 O8 C19 118.7(2) . .
O7 C15 O6 120.4(2) . .
O7 C15 C16 119.6(2) . .
O6 C15 C16 120.0(2) . .
O7 C15 Zn2 60.36(13) . .
O6 C15 Zn2 60.00(13) . .
C16 C15 Zn2 178.68(19) . .
C28 C27 C19 119.3(3) . .
C28 C27 H27 120.4 . .
C19 C27 H27 120.4 . .
C53 C52 C51 113.4(3) . .
C53 C52 H52A 108.9 . .
C51 C52 H52A 108.9 . .
C53 C52 H52B 108.9 . .
C51 C52 H52B 108.9 . .
H52A C52 H52B 107.7 . .
C27 C28 C16 120.2(3) . .
C27 C28 H28 119.9 . .
C16 C28 H28 119.9 . .
C33 C32 C31 128.8(3) . .
C33 C32 S1 111.1(2) . .
C31 C32 S1 120.1(2) . .
C30 C31 C54 116.1(3) . .
C30 C31 C32 121.6(3) . .
C54 C31 C32 122.3(3) . .
C44 C43 C47 117.3(3) . .
C44 C43 C42 120.0(3) . .
C47 C43 C42 122.7(3) . .
C9 C11 C12 120.4(3) . .
C9 C11 H11 119.8 . .
C12 C11 H11 119.8 . .
C20 C26 C25 119.0(3) . .
C20 C26 H26 120.5 . .
C25 C26 H26 120.5 . .
C39 C35 C34 127.6(3) . .
C39 C35 C36 110.3(2) . .
C34 C35 C36 121.7(2) . .
C18 C19 C27 121.5(3) . .
C18 C19 O8 121.9(3) . .
C27 C19 O8 116.6(3) . .
C13 C5 C4 121.5(3) . .
C13 C5 O3 120.5(3) . .
C4 C5 O3 118.0(3) . .
C41 C42 C43 126.4(3) . .
C41 C42 S2 110.9(2) . .
C43 C42 S2 122.7(2) . .
O1 C1 O2 125.8(3) . .
O1 C1 C2 117.8(2) . .
O2 C1 C2 116.4(2) . .
C34 C53 C52 130.2(3) . .
C34 C53 S1 110.9(2) . .
C52 C53 S1 118.9(2) . .
C23 C25 C26 120.9(3) . .
C23 C25 H25 119.6 . .
C26 C25 H25 119.6 . .
C3 C2 C14 119.5(3) . .
C3 C2 C1 120.5(3) . .
C14 C2 C1 119.9(3) . .
C5 C13 C14 119.2(3) . .
C5 C13 H13 120.4 . .
C14 C13 H13 120.4 . .
C42 C41 C40 112.9(3) . .
C42 C41 H41 123.5 . .
C40 C41 H41 123.5 . .
C18 C17 C16 120.4(3) . .
C18 C17 H17 119.8 . .
C16 C17 H17 119.8 . .
N1 C29 C30 124.0(3) . .
N1 C29 H29 118.0 . .
C30 C29 H29 118.0 . .
C11 C9 C8 119.5(3) . .
C11 C9 C10 119.8(3) . .
C8 C9 C10 120.6(3) . .
C29 C30 C31 120.1(3) . .
C29 C30 H30 119.9 . .
C31 C30 H30 119.9 . .
C13 C14 C2 120.2(3) . .
C13 C14 H14 119.9 . .
C2 C14 H14 119.9 . .
C40 C48 C49 128.4(3) . .
C40 C48 S2 110.12(19) . .
C49 C48 S2 121.2(2) . .
C21 C20 O8 122.5(3) . .
C21 C20 C26 121.1(3) . .
O8 C20 C26 116.3(3) . .
C5 C4 C3 119.1(3) . .
C5 C4 H4 120.4 . .
C3 C4 H4 120.4 . .
C48 C49 C50 113.9(3) . .
C48 C49 H49A 108.8 . .
C50 C49 H49A 108.8 . .
C48 C49 H49B 108.8 . .
C50 C49 H49B 108.8 . .
H49A C49 H49B 107.7 . .
C25 C23 C22 119.4(3) . .
C25 C23 C24 121.1(2) . .
C22 C23 C24 119.6(3) . .
C4 C3 C2 120.4(3) . .
C4 C3 H3 119.8 . .
C2 C3 H3 119.8 . .
C19 C18 C17 119.1(3) . .
C19 C18 H18 120.5 . .
C17 C18 H18 120.5 . .
C7 C8 C9 120.8(3) . .
C7 C8 H8 119.6 . .
C9 C8 H8 119.6 . .
C21 C22 C23 120.2(3) . .
C21 C22 H22 119.9 . .
C23 C22 H22 119.9 . .
O10 C24 O9 125.3(3) . .
O10 C24 C23 117.7(2) . .
O9 C24 C23 116.9(2) . .
C6 C7 C8 119.4(3) . .
C6 C7 H7 120.3 . .
C8 C7 H7 120.3 . .
O5 C10 O4 120.9(3) . .
O5 C10 C9 121.8(3) . .
O4 C10 C9 117.3(3) . .
O5 C10 Zn1 73.17(16) . 1_565
O4 C10 Zn1 48.29(13) . 1_565
C9 C10 Zn1 162.6(2) . 1_565
F1 C36 F2 105.6(2) . .
F1 C36 C35 114.0(2) . .
F2 C36 C35 111.0(2) . .
F1 C36 C37 110.8(2) . .
F2 C36 C37 110.1(2) . .
C35 C36 C37 105.4(2) . .
C20 C21 C22 119.5(3) . .
C20 C21 H21 120.2 . .
C22 C21 H21 120.2 . .
F6 C38 F5 104.6(2) . .
F6 C38 C39 114.1(2) . .
F5 C38 C39 111.7(2) . .
F6 C38 C37 111.7(2) . .
F5 C38 C37 109.4(2) . .
C39 C38 C37 105.4(2) . .
C11 C12 C6 119.0(3) . .
C11 C12 H12 120.5 . .
C6 C12 H12 120.5 . .
C52 C51 H51A 109.5 . .
C52 C51 H51B 109.5 . .
H51A C51 H51B 109.5 . .
C52 C51 H51C 109.5 . .
H51A C51 H51C 109.5 . .
H51B C51 H51C 109.5 . .
F3 C37 F4 105.4(2) . .
F3 C37 C38 113.6(2) . .
F4 C37 C38 109.9(2) . .
F3 C37 C36 113.8(2) . .
F4 C37 C36 110.2(2) . .
C38 C37 C36 104.05(19) . .
N1 C55 C54 123.4(3) . .
N1 C55 H55 118.3 . .
C54 C55 H55 118.3 . .
N2 C45 C44 122.8(3) . .
N2 C45 H45 118.6 . .
C44 C45 H45 118.6 . .
C45 C44 C43 120.0(3) . .
C45 C44 H44 120.0 . .
C43 C44 H44 120.0 . .
C55 C54 C31 119.9(3) . .
C55 C54 H54 120.1 . .
C31 C54 H54 120.1 . .
C49 C50 H50A 109.5 . .
C49 C50 H50B 109.5 . .
H50A C50 H50B 109.5 . .
C49 C50 H50C 109.5 . .
H50A C50 H50C 109.5 . .
H50B C50 H50C 109.5 . .
C1A N1A C3A 117.3(5) . .
C1A N1A C2A 131.7(6) . .
C3A N1A C2A 110.8(6) . .
N1A C2A H2A1 109.5 . .
N1A C2A H2A2 109.5 . .
H2A1 C2A H2A2 109.5 . .
N1A C2A H2A3 109.5 . .
H2A1 C2A H2A3 109.5 . .
H2A2 C2A H2A3 109.5 . .
O1A C1A N1A 133.1(3) . .
O1A C1A H1A 113.5 . .
N1A C1A H1A 113.5 . .
N1A C3A H3A1 109.5 . .
N1A C3A H3A2 109.5 . .
H3A1 C3A H3A2 109.5 . .
N1A C3A H3A3 109.5 . .
H3A1 C3A H3A3 109.5 . .
H3A2 C3A H3A3 109.5 . .
C1C N1C C2C 129.7(7) . .
C1C N1C C3C 117.1(5) . .
C2C N1C C3C 113.1(8) . .
O1C C1C N1C 124.9(3) . .
O1C C1C H1C 117.5 . .
N1C C1C H1C 117.5 . .
N1C C3C H3C1 109.5 . .
N1C C3C H3C2 109.5 . .
H3C1 C3C H3C2 109.5 . .
N1C C3C H3C3 109.5 . .
H3C1 C3C H3C3 109.5 . .
H3C2 C3C H3C3 109.5 . .
N1C C2C H2C1 109.5 . .
N1C C2C H2C2 109.5 . .
H2C1 C2C H2C2 109.5 . .
N1C C2C H2C3 109.5 . .
H2C1 C2C H2C3 109.5 . .
H2C2 C2C H2C3 109.5 . .
N1D C3D H3D1 109.5 . .
N1D C3D H3D2 109.5 . .
H3D1 C3D H3D2 109.5 . .
N1D C3D H3D3 109.5 . .
H3D1 C3D H3D3 109.5 . .
H3D2 C3D H3D3 109.5 . .
C1D N1D C2D 123.2(7) . .
C1D N1D C3D 104.5(14) . .
C2D N1D C3D 132.3(15) . .
O1D C1D N1D 124.3(3) . .
O1D C1D H1D 117.9 . .
N1D C1D H1D 117.9 . .
N1D C2D H2D1 109.5 . .
N1D C2D H2D2 109.5 . .
H2D1 C2D H2D2 109.5 . .
N1D C2D H2D3 109.5 . .
H2D1 C2D H2D3 109.5 . .
H2D2 C2D H2D3 109.5 . .
N1B C2B H2B1 109.5 . .
N1B C2B H2B2 109.5 . .
H2B1 C2B H2B2 109.5 . .
N1B C2B H2B3 109.5 . .
H2B1 C2B H2B3 109.5 . .
H2B2 C2B H2B3 109.5 . .
O1B C1B N1B 123.9(3) . .
O1B C1B H1B 118.0 . .
N1B C1B H1B 118.0 . .
C1B N1B C2B 112.2(6) . .
C1B N1B C3B 117.2(6) . .
C2B N1B C3B 130.3(3) . .
N1B C3B H3B1 109.5 . .
N1B C3B H3B2 109.5 . .
H3B1 C3B H3B2 109.5 . .
N1B C3B H3B3 109.5 . .
H3B1 C3B H3B3 109.5 . .
H3B2 C3B H3B3 109.5 . .
C1E N1E C3E 138.0(10) . .
C1E N1E C2E 109.0(11) . .
C3E N1E C2E 112.9(12) . .
O1E C1E N1E 123.7(3) . .
O1E C1E H1E 118.1 . .
N1E C1E H1E 118.1 . .
N1E C2E H2E1 109.5 . .
N1E C2E H2E2 109.5 . .
H2E1 C2E H2E2 109.5 . .
N1E C2E H2E3 109.5 . .
H2E1 C2E H2E3 109.5 . .
H2E2 C2E H2E3 109.5 . .
N1E C3E H3E1 109.5 . .
N1E C3E H3E2 109.5 . .
H3E1 C3E H3E2 109.5 . .
N1E C3E H3E3 109.5 . .
H3E1 C3E H3E3 109.5 . .
H3E2 C3E H3E3 109.5 . .

loop_
_geom_bond_atom_site_label_1
_geom_bond_atom_site_label_2
_geom_bond_distance
_geom_bond_site_symmetry_2
Zn1 O9 1.944(2) 1_465
Zn1 O4 1.960(2) 1_545
Zn1 O2 1.990(2) .
Zn1 N2 2.005(2) 1_456
Zn1 C10 2.565(3) 1_545
Zn2 O10 2.0176(19) 1_465
Zn2 O1 2.0219(19) .
Zn2 N1 2.114(2) .
Zn2 O6 2.1234(19) .
Zn2 O7 2.1312(18) .
Zn2 C15 2.451(2) .
S2 C48 1.716(3) .
S2 C42 1.723(3) .
S1 C53 1.718(3) .
S1 C32 1.729(3) .
O10 C24 1.253(3) .
O7 C15 1.261(3) .
F2 C36 1.3676(18) .
O2 C1 1.265(3) .
C47 C46 1.381(4) .
C47 C43 1.392(4) .
C47 H47 0.9500 .
O6 C15 1.268(3) .
O1 C1 1.256(3) .
N1 C29 1.329(4) .
N1 C55 1.331(4) .
F1 C36 1.3650(18) .
O3 C6 1.380(3) .
O3 C5 1.393(4) .
O5 C10 1.238(4) .
O4 C10 1.290(4) .
F5 C38 1.3674(18) .
F4 C37 1.3659(18) .
F3 C37 1.3615(18) .
C16 C17 1.392(4) .
C16 C28 1.393(4) .
C16 C15 1.493(3) .
O9 C24 1.259(4) .
N2 C46 1.334(4) .
N2 C45 1.338(4) .
F6 C38 1.3622(18) .
C40 C48 1.394(4) .
C40 C41 1.424(4) .
C40 C39 1.464(4) .
C34 C53 1.373(4) .
C34 C33 1.426(4) .
C34 C35 1.472(4) .
C46 H46 0.9500 .
C39 C35 1.339(4) .
C39 C38 1.493(4) .
C6 C7 1.381(4) .
C6 C12 1.397(4) .
C33 C32 1.364(4) .
C33 H33 0.9500 .
O8 C20 1.387(4) .
O8 C19 1.394(3) .
C27 C28 1.378(4) .
C27 C19 1.385(4) .
C27 H27 0.9500 .
C52 C53 1.510(4) .
C52 C51 1.531(5) .
C52 H52A 0.9900 .
C52 H52B 0.9900 .
C28 H28 0.9500 .
C32 C31 1.466(4) .
C31 C30 1.379(4) .
C31 C54 1.398(4) .
C43 C44 1.389(4) .
C43 C42 1.461(4) .
C11 C9 1.387(4) .
C11 C12 1.394(4) .
C11 H11 0.9500 .
C26 C20 1.388(4) .
C26 C25 1.388(4) .
C26 H26 0.9500 .
C35 C36 1.497(4) .
C19 C18 1.376(4) .
C5 C13 1.376(5) .
C5 C4 1.378(4) .
C42 C41 1.369(4) .
C1 C2 1.493(4) .
C25 C23 1.383(4) .
C25 H25 0.9500 .
C2 C3 1.388(4) .
C2 C14 1.390(4) .
C13 C14 1.383(5) .
C13 H13 0.9500 .
C41 H41 0.9500 .
C17 C18 1.384(4) .
C17 H17 0.9500 .
C29 C30 1.376(4) .
C29 H29 0.9500 .
C9 C8 1.387(4) .
C9 C10 1.491(4) .
C30 H30 0.9500 .
C14 H14 0.9500 .
C48 C49 1.497(4) .
C20 C21 1.383(5) .
C4 C3 1.380(4) .
C4 H4 0.9500 .
C49 C50 1.527(5) .
C49 H49A 0.9900 .
C49 H49B 0.9900 .
C23 C22 1.401(4) .
C23 C24 1.497(4) .
C3 H3 0.9500 .
C18 H18 0.9500 .
C8 C7 1.384(4) .
C8 H8 0.9500 .
C22 C21 1.384(4) .
C22 H22 0.9500 .
C7 H7 0.9500 .
C36 C37 1.520(4) .
C21 H21 0.9500 .
C38 C37 1.508(4) .
C12 H12 0.9500 .
C51 H51A 0.9800 .
C51 H51B 0.9800 .
C51 H51C 0.9800 .
C55 C54 1.380(5) .
C55 H55 0.9500 .
C45 C44 1.367(5) .
C45 H45 0.9500 .
C44 H44 0.9500 .
C54 H54 0.9500 .
C50 H50A 0.9800 .
C50 H50B 0.9800 .
C50 H50C 0.9800 .
N1A C1A 1.326(2) .
N1A C3A 1.446(2) .
N1A C2A 1.446(2) .
O1A C1A 1.133(2) .
C2A H2A1 0.9800 .
C2A H2A2 0.9800 .
C2A H2A3 0.9800 .
C1A H1A 0.9500 .
C3A H3A1 0.9800 .
C3A H3A2 0.9800 .
C3A H3A3 0.9800 .
N1C C1C 1.318(2) .
N1C C2C 1.443(2) .
N1C C3C 1.445(2) .
C1C O1C 1.231(2) .
C1C H1C 0.9500 .
C3C H3C1 0.9800 .
C3C H3C2 0.9800 .
C3C H3C3 0.9800 .
C2C H2C1 0.9800 .
C2C H2C2 0.9800 .
C2C H2C3 0.9800 .
C3D N1D 1.446(2) .
C3D H3D1 0.9800 .
C3D H3D2 0.9800 .
C3D H3D3 0.9800 .
N1D C1D 1.321(2) .
N1D C2D 1.445(2) .
C1D O1D 1.234(2) .
C1D H1D 0.9500 .
C2D H2D1 0.9800 .
C2D H2D2 0.9800 .
C2D H2D3 0.9800 .
C2B N1B 1.449(2) .
C2B H2B1 0.9800 .
C2B H2B2 0.9800 .
C2B H2B3 0.9800 .
C1B O1B 1.237(2) .
C1B N1B 1.323(2) .
C1B H1B 0.9500 .
N1B C3B 1.449(2) .
C3B H3B1 0.9800 .
C3B H3B2 0.9800 .
C3B H3B3 0.9800 .
N1E C1E 1.321(2) .
N1E C3E 1.446(2) .
N1E C2E 1.447(2) .
O1E C1E 1.237(2) .
C1E H1E 0.9500 .
C2E H2E1 0.9800 .
C2E H2E2 0.9800 .
C2E H2E3 0.9800 .
C3E H3E1 0.9800 .
C3E H3E2 0.9800 .
C3E H3E3 0.9800 .

loop_
_geom_hbond_atom_site_label_D
_geom_hbond_atom_site_label_H
_geom_hbond_atom_site_label_A
_geom_hbond_distance_DH
_geom_hbond_distance_HA
_geom_hbond_distance_DA
_geom_hbond_angle_DHA
_geom_hbond_site_symmetry_A
C47 H47 O7 0.95 2.27 3.174(3) 159.8 2_755
C46 H46 O2 0.95 2.61 3.405(3) 141.1 2_755
C33 H33 O1A 0.95 2.65 3.426(6) 139.4 .
C33 H33 O1B 0.95 2.61 3.353(8) 135.0 .
C27 H27 F2 0.95 2.64 3.244(3) 122.2 2_655
C52 H52B O6 0.99 2.48 3.322(4) 142.1 2_655
C41 H41 F5 0.95 2.62 3.139(4) 115.1 .
C41 H41 O1D 0.95 2.56 3.499(9) 171.8 2_665
C29 H29 O1 0.95 2.60 3.080(4) 111.9 .
C29 H29 F3 0.95 2.51 3.326(4) 144.3 2_665
C49 H49A O1C 0.99 2.62 3.579(10) 164.0 2_755
C49 H49B O1A 0.99 2.65 3.567(6) 153.4 .
C49 H49B O1B 0.99 2.57 3.530(9) 162.6 .
C18 H18 F6 0.95 2.63 3.556(3) 166.6 2_755
C1A H1A F1 0.95 2.51 3.248(6) 134.7 2_665
C1C H1C S1 0.95 2.95 3.654(5) 132.0 2_755
C3C H3C2 S2 0.98 2.94 3.609(7) 126.7 2_755
C2C H2C3 O1C 0.98 2.56 3.285(18) 130.8 2_755
C3D H3D2 F5 0.98 3.19 3.54(3) 103.5 2_665
C2D H2D3 F5 0.98 2.48 3.104(10) 121.0 2_665
C7 H7 O1E 0.95 2.65 3.561(10) 159.9 2_666
C2D H2D2 N1D 0.98 2.67 3.567(13) 151.6 2_566
C3E H3E3 O1E 0.98 2.59 3.398(18) 139.9 2_566

loop_
_geom_torsion_atom_site_label_1
_geom_torsion_atom_site_label_2
_geom_torsion_atom_site_label_3
_geom_torsion_atom_site_label_4
_geom_torsion
_geom_torsion_site_symmetry_1
_geom_torsion_site_symmetry_4
C45 N2 C46 C47 -1.0(4) . .
Zn1 N2 C46 C47 172.3(2) 1_654 .
C43 C47 C46 N2 -1.9(4) . .
C48 C40 C39 C35 -54.3(5) . .
C41 C40 C39 C35 124.4(3) . .
C48 C40 C39 C38 130.1(3) . .
C41 C40 C39 C38 -51.1(4) . .
C5 O3 C6 C7 175.4(3) . .
C5 O3 C6 C12 -5.5(4) . .
C53 C34 C33 C32 1.5(3) . .
C35 C34 C33 C32 -179.3(3) . .
Zn2 O7 C15 O6 -0.4(2) . .
Zn2 O7 C15 C16 178.5(2) . .
Zn2 O6 C15 O7 0.4(2) . .
Zn2 O6 C15 C16 -178.5(2) . .
C17 C16 C15 O7 -2.3(4) . .
C28 C16 C15 O7 176.9(2) . .
C17 C16 C15 O6 176.6(2) . .
C28 C16 C15 O6 -4.2(4) . .
C19 C27 C28 C16 -1.2(4) . .
C17 C16 C28 C27 0.1(4) . .
C15 C16 C28 C27 -179.1(3) . .
C34 C33 C32 C31 178.3(3) . .
C34 C33 C32 S1 -1.6(3) . .
C53 S1 C32 C33 1.0(2) . .
C53 S1 C32 C31 -178.9(2) . .
C33 C32 C31 C30 17.5(5) . .
S1 C32 C31 C30 -162.6(2) . .
C33 C32 C31 C54 -162.7(3) . .
S1 C32 C31 C54 17.2(4) . .
C46 C47 C43 C44 3.4(4) . .
C46 C47 C43 C42 -175.5(3) . .
C40 C39 C35 C34 -5.2(5) . .
C38 C39 C35 C34 170.7(3) . .
C40 C39 C35 C36 -178.0(3) . .
C38 C39 C35 C36 -2.1(3) . .
C53 C34 C35 C39 -57.5(4) . .
C33 C34 C35 C39 123.3(3) . .
C53 C34 C35 C36 114.6(3) . .
C33 C34 C35 C36 -64.6(4) . .
C28 C27 C19 C18 1.7(5) . .
C28 C27 C19 O8 -175.3(3) . .
C20 O8 C19 C18 40.2(5) . .
C20 O8 C19 C27 -142.8(3) . .
C6 O3 C5 C13 -74.2(4) . .
C6 O3 C5 C4 107.4(3) . .
C44 C43 C42 C41 -32.9(5) . .
C47 C43 C42 C41 145.9(3) . .
C44 C43 C42 S2 146.7(3) . .
C47 C43 C42 S2 -34.5(4) . .
C48 S2 C42 C41 1.6(2) . .
C48 S2 C42 C43 -178.0(2) . .
Zn2 O1 C1 O2 -1.6(5) . .
Zn2 O1 C1 C2 178.8(2) . .
Zn1 O2 C1 O1 -10.9(4) . .
Zn1 O2 C1 C2 168.69(17) . .
C33 C34 C53 C52 177.3(3) . .
C35 C34 C53 C52 -2.0(5) . .
C33 C34 C53 S1 -0.7(3) . .
C35 C34 C53 S1 -179.9(2) . .
C51 C52 C53 C34 122.0(3) . .
C51 C52 C53 S1 -60.2(3) . .
C32 S1 C53 C34 -0.2(2) . .
C32 S1 C53 C52 -178.4(2) . .
C20 C26 C25 C23 -0.2(5) . .
O1 C1 C2 C3 7.4(4) . .
O2 C1 C2 C3 -172.2(3) . .
O1 C1 C2 C14 -174.9(3) . .
O2 C1 C2 C14 5.4(4) . .
C4 C5 C13 C14 -0.9(5) . .
O3 C5 C13 C14 -179.2(3) . .
C43 C42 C41 C40 178.4(3) . .
S2 C42 C41 C40 -1.2(3) . .
C48 C40 C41 C42 0.1(4) . .
C39 C40 C41 C42 -178.8(3) . .
C28 C16 C17 C18 0.7(4) . .
C15 C16 C17 C18 179.8(3) . .
C55 N1 C29 C30 -0.9(5) . .
Zn2 N1 C29 C30 177.7(3) . .
C12 C11 C9 C8 -2.1(4) . .
C12 C11 C9 C10 178.9(3) . .
N1 C29 C30 C31 1.0(5) . .
C54 C31 C30 C29 -0.6(5) . .
C32 C31 C30 C29 179.2(3) . .
C5 C13 C14 C2 0.4(5) . .
C3 C2 C14 C13 0.8(5) . .
C1 C2 C14 C13 -176.9(3) . .
C41 C40 C48 C49 176.0(3) . .
C39 C40 C48 C49 -5.2(5) . .
C41 C40 C48 S2 1.1(3) . .
C39 C40 C48 S2 180.0(2) . .
C42 S2 C48 C40 -1.5(2) . .
C42 S2 C48 C49 -176.8(3) . .
C19 O8 C20 C21 40.3(5) . .
C19 O8 C20 C26 -144.0(3) . .
C25 C26 C20 C21 -0.1(5) . .
C25 C26 C20 O8 -175.9(3) . .
C13 C5 C4 C3 0.2(5) . .
O3 C5 C4 C3 178.6(3) . .
C40 C48 C49 C50 -129.1(4) . .
S2 C48 C49 C50 45.3(4) . .
C26 C25 C23 C22 -0.1(5) . .
C26 C25 C23 C24 -179.9(3) . .
C5 C4 C3 C2 1.0(5) . .
C14 C2 C3 C4 -1.5(5) . .
C1 C2 C3 C4 176.2(3) . .
C27 C19 C18 C17 -1.0(5) . .
O8 C19 C18 C17 175.9(3) . .
C16 C17 C18 C19 -0.2(5) . .
C11 C9 C8 C7 -0.2(4) . .
C10 C9 C8 C7 178.8(3) . .
C25 C23 C22 C21 0.5(5) . .
C24 C23 C22 C21 -179.6(3) . .
Zn2 O10 C24 O9 -27.0(5) 1_645 .
Zn2 O10 C24 C23 153.5(2) 1_645 .
Zn1 O9 C24 O10 -2.1(4) 1_645 .
Zn1 O9 C24 C23 177.46(19) 1_645 .
C25 C23 C24 O10 -3.3(4) . .
C22 C23 C24 O10 176.9(3) . .
C25 C23 C24 O9 177.1(3) . .
C22 C23 C24 O9 -2.7(4) . .
O3 C6 C7 C8 177.4(3) . .
C12 C6 C7 C8 -1.7(4) . .
C9 C8 C7 C6 2.1(4) . .
Zn1 O4 C10 O5 10.0(3) 1_565 .
Zn1 O4 C10 C9 -168.3(2) 1_565 .
C11 C9 C10 O5 18.9(4) . .
C8 C9 C10 O5 -160.1(3) . .
C11 C9 C10 O4 -162.9(3) . .
C8 C9 C10 O4 18.1(4) . .
C11 C9 C10 Zn1 166.5(5) . 1_565
C8 C9 C10 Zn1 -12.6(8) . 1_565
C39 C35 C36 F1 -132.6(3) . .
C34 C35 C36 F1 54.1(3) . .
C39 C35 C36 F2 108.4(3) . .
C34 C35 C36 F2 -64.9(3) . .
C39 C35 C36 C37 -10.8(3) . .
C34 C35 C36 C37 175.9(2) . .
O8 C20 C21 C22 176.0(3) . .
C26 C20 C21 C22 0.5(5) . .
C23 C22 C21 C20 -0.8(5) . .
C35 C39 C38 F6 137.2(3) . .
C40 C39 C38 F6 -46.5(3) . .
C35 C39 C38 F5 -104.4(3) . .
C40 C39 C38 F5 71.9(3) . .
C35 C39 C38 C37 14.3(3) . .
C40 C39 C38 C37 -169.4(2) . .
C9 C11 C12 C6 2.4(4) . .
O3 C6 C12 C11 -179.6(3) . .
C7 C6 C12 C11 -0.5(4) . .
F6 C38 C37 F3 91.4(3) . .
F5 C38 C37 F3 -23.9(3) . .
C39 C38 C37 F3 -144.2(2) . .
F6 C38 C37 F4 -26.3(3) . .
F5 C38 C37 F4 -141.7(2) . .
C39 C38 C37 F4 98.1(2) . .
F6 C38 C37 C36 -144.3(2) . .
F5 C38 C37 C36 100.3(2) . .
C39 C38 C37 C36 -19.9(2) . .
F1 C36 C37 F3 -93.3(3) . .
F2 C36 C37 F3 23.2(3) . .
C35 C36 C37 F3 142.9(2) . .
F1 C36 C37 F4 24.8(3) . .
F2 C36 C37 F4 141.3(2) . .
C35 C36 C37 F4 -99.0(2) . .
F1 C36 C37 C38 142.5(2) . .
F2 C36 C37 C38 -101.0(2) . .
C35 C36 C37 C38 18.8(2) . .
C29 N1 C55 C54 0.5(6) . .
Zn2 N1 C55 C54 -178.0(3) . .
C46 N2 C45 C44 2.3(5) . .
Zn1 N2 C45 C44 -171.3(3) 1_654 .
N2 C45 C44 C43 -0.7(6) . .
C47 C43 C44 C45 -2.2(5) . .
C42 C43 C44 C45 176.7(3) . .
N1 C55 C54 C31 -0.2(7) . .
C30 C31 C54 C55 0.3(6) . .
C32 C31 C54 C55 -179.5(4) . .
C3A N1A C1A O1A -5.7(16) . .
C2A N1A C1A O1A 178.8(13) . .
C2C N1C C1C O1C -0.4(16) . .
C3C N1C C1C O1C -177.2(8) . .
C2D N1D C1D O1D -3.7(18) . .
C3D N1D C1D O1D 174.3(17) . .
O1B C1B N1B C2B 177.2(16) . .
O1B C1B N1B C3B 3(2) . .
C3E N1E C1E O1E -173.2(13) . .
C2E N1E C1E O1E 3.8(16) . .
